data_4122186
loop_
_publ_author_name
'Schmidt, Anna-Corina'
'Heinemann, Frank W.'
'Lukens, Jr, Wayne W'
'Meyer, Karsten'

_publ_section_title
;
 Molecular and Electronic Structure of Dinuclear Uranium Bis-\m-Oxo
 Complexes with Diamond Core Structural Motifs.
;
_journal_issue 34
_journal_name_full 'Journal of the American Chemical Society'
_journal_page_first 11980
_journal_paper_doi 10.1021/ja504528n
_journal_volume 136
_journal_year 2014
_chemical_formula_moiety 'C50 H71 N4 O5 U, C6 H6'
_chemical_formula_sum 'C56 H77 N4 O5 U'
_chemical_formula_weight 1124.25
_chemical_name_systematic
; 
 ? 
;
_space_group_IT_number 14
_symmetry_cell_setting monoclinic
_symmetry_space_group_name_Hall '-P 2ybc'
_symmetry_space_group_name_H-M 'P 1 21/c 1'
_atom_sites_solution_hydrogens geom
_atom_sites_solution_primary direct
_atom_sites_solution_secondary difmap
_audit_creation_method SHELXL-97
_cell_angle_alpha 90.00
_cell_angle_beta 93.8130(10)
_cell_angle_gamma 90.00
_cell_formula_units_Z 4
_cell_length_a 17.0957(3)
_cell_length_b 15.6662(2)
_cell_length_c 19.5697(3)
_cell_measurement_reflns_used 9327
_cell_measurement_temperature 100(2)
_cell_measurement_theta_max 27.94
_cell_measurement_theta_min 2.33
_cell_volume 5229.65(14)
_computing_cell_refinement 'Bruker SAINT'
_computing_data_collection 'Bruker APEX2'
_computing_data_reduction 'Bruker SAINT'
_computing_molecular_graphics 'SHELXTL 6.12 (Bruker AXS, 2002)'
_computing_publication_material 'SHELXTL 6.12 (Bruker AXS, 2002)'
_computing_structure_refinement 'SHELXTL 6.12 (Bruker AXS, 2002)'
_computing_structure_solution 'SHELXTL 6.12 (Bruker AXS, 2002)'
_diffrn_ambient_temperature 100(2)
_diffrn_detector_area_resol_mean 83.33
_diffrn_measured_fraction_theta_full 0.996
_diffrn_measured_fraction_theta_max 0.968
_diffrn_measurement_device_type 'Bruker Smart APEX II CCD area detector'
_diffrn_measurement_method 'phi and omega scans'
_diffrn_radiation_monochromator graphite
_diffrn_radiation_source 'fine-focus sealed tube'
_diffrn_radiation_type MoK\a
_diffrn_radiation_wavelength 0.71073
_diffrn_reflns_av_R_equivalents 0.0577
_diffrn_reflns_av_sigmaI/netI 0.0441
_diffrn_reflns_limit_h_max 21
_diffrn_reflns_limit_h_min -22
_diffrn_reflns_limit_k_max 21
_diffrn_reflns_limit_k_min -19
_diffrn_reflns_limit_l_max 26
_diffrn_reflns_limit_l_min -25
_diffrn_reflns_number 88405
_diffrn_reflns_theta_full 27.00
_diffrn_reflns_theta_max 28.80
_diffrn_reflns_theta_min 1.19
_exptl_absorpt_coefficient_mu 3.154
_exptl_absorpt_correction_T_max 0.746
_exptl_absorpt_correction_T_min 0.675
_exptl_absorpt_correction_type multi-scan
_exptl_absorpt_process_details 'SADABS, Bruker-AXS, 2002'
_exptl_crystal_colour orange
_exptl_crystal_density_diffrn 1.428
_exptl_crystal_density_method 'not measured'
_exptl_crystal_description prism
_exptl_crystal_F_000 2292
_exptl_crystal_size_max 0.30
_exptl_crystal_size_mid 0.28
_exptl_crystal_size_min 0.24
_refine_diff_density_max 1.306
_refine_diff_density_min -0.976
_refine_diff_density_rms 0.103
_refine_ls_extinction_method none
_refine_ls_goodness_of_fit_ref 1.000
_refine_ls_hydrogen_treatment constr
_refine_ls_matrix_type full
_refine_ls_number_parameters 607
_refine_ls_number_reflns 13187
_refine_ls_number_restraints 0
_refine_ls_restrained_S_all 1.000
_refine_ls_R_factor_all 0.0487
_refine_ls_R_factor_gt 0.0279
_refine_ls_shift/su_max 0.003
_refine_ls_shift/su_mean 0.000
_refine_ls_structure_factor_coef Fsqd
_refine_ls_weighting_details 'calc w=1/[\s^2^(Fo^2^)+(0.0279P)^2^+2.5403P] where P=(Fo^2^+2Fc^2^)/3'
_refine_ls_weighting_scheme calc
_refine_ls_wR_factor_gt 0.0559
_refine_ls_wR_factor_ref 0.0623
_reflns_number_gt 10203
_reflns_number_total 13187
_reflns_threshold_expression >2sigma(I)
_cod_data_source_file ja504528n_si_002.cif
_cod_data_source_block acs1118
_cod_depositor_comments 'Adding full bibliography for 4122183--4122197.cif.'
_cod_original_sg_symbol_Hall -P2ybc
_cod_original_sg_symbol_H-M P2(1)/c
_cod_database_code 4122186

loop_
_symmetry_equiv_pos_as_xyz
'x, y, z'
'-x, y+1/2, -z+1/2'
'-x, -y, -z'
'x, -y-1/2, z-1/2'

loop_
_atom_site_label
_atom_site_type_symbol
_atom_site_fract_x
_atom_site_fract_y
_atom_site_fract_z
_atom_site_U_iso_or_equiv
_atom_site_adp_type
_atom_site_occupancy
_atom_site_symmetry_multiplicity
_atom_site_calc_flag
_atom_site_refinement_flags
U1 U 0.716838(6) 0.901290(6) 0.556439(4) 0.01567(3) Uani 1 1 d .
O1 O 0.80316(11) 0.80724(12) 0.53646(9) 0.0195(4) Uani 1 1 d .
O2 O 0.66142(11) 0.80208(12) 0.61830(8) 0.0180(4) Uani 1 1 d .
O3 O 0.74277(12) 0.96971(12) 0.46341(9) 0.0212(4) Uani 1 1 d .
O4 O 0.64825(11) 0.81891(11) 0.46632(8) 0.0199(4) Uani 1 1 d .
O5 O 0.62295(11) 0.95775(11) 0.56288(9) 0.0183(4) Uani 1 1 d .
N1 N 0.88062(14) 0.95668(14) 0.59671(11) 0.0200(5) Uani 1 1 d .
N2 N 0.75416(14) 0.93357(14) 0.69335(10) 0.0176(5) Uani 1 1 d .
N3 N 0.74743(14) 1.07191(14) 0.58788(11) 0.0193(5) Uani 1 1 d .
N4 N 0.60354(13) 0.84810(14) 0.41307(10) 0.0162(5) Uani 1 1 d .
C1 C 0.89749(17) 0.95763(19) 0.67187(13) 0.0219(6) Uani 1 1 d .
H1A H 0.8981 1.0174 0.6883 0.026 Uiso 1 1 calc R
H1B H 0.9502 0.9331 0.6830 0.026 Uiso 1 1 calc R
C2 C 0.83790(17) 0.90784(18) 0.70852(13) 0.0211(6) Uani 1 1 d .
H2A H 0.8432 0.8468 0.6967 0.025 Uiso 1 1 calc R
H2B H 0.8505 0.9134 0.7584 0.025 Uiso 1 1 calc R
C3 C 0.74151(18) 1.02517(17) 0.71158(13) 0.0206(6) Uani 1 1 d .
H3A H 0.7923 1.0497 0.7293 0.025 Uiso 1 1 calc R
H3B H 0.7054 1.0274 0.7491 0.025 Uiso 1 1 calc R
C4 C 0.70810(18) 1.08092(17) 0.65292(13) 0.0218(6) Uani 1 1 d .
H4A H 0.6519 1.0670 0.6440 0.026 Uiso 1 1 calc R
H4B H 0.7116 1.1414 0.6676 0.026 Uiso 1 1 calc R
C5 C 0.82839(17) 1.10465(18) 0.59432(14) 0.0228(6) Uani 1 1 d .
H5A H 0.8434 1.1163 0.6432 0.027 Uiso 1 1 calc R
H5B H 0.8308 1.1592 0.5691 0.027 Uiso 1 1 calc R
C6 C 0.88639(18) 1.04260(18) 0.56685(14) 0.0232(6) Uani 1 1 d .
H6A H 0.8770 1.0387 0.5165 0.028 Uiso 1 1 calc R
H6B H 0.9402 1.0647 0.5769 0.028 Uiso 1 1 calc R
C7 C 0.93775(17) 0.90127(18) 0.56422(13) 0.0216(6) Uani 1 1 d .
H7A H 0.9913 0.9227 0.5766 0.026 Uiso 1 1 calc R
H7B H 0.9286 0.9056 0.5139 0.026 Uiso 1 1 calc R
C8 C 0.93350(16) 0.80860(18) 0.58453(13) 0.0192(6) Uani 1 1 d .
C9 C 0.86507(17) 0.76377(18) 0.56486(12) 0.0184(6) Uani 1 1 d .
C10 C 0.86212(17) 0.67481(18) 0.57293(13) 0.0190(6) Uani 1 1 d .
C11 C 0.92646(17) 0.63482(19) 0.60680(13) 0.0225(6) Uani 1 1 d .
H11 H 0.9246 0.5748 0.6135 0.027 Uiso 1 1 calc R
C12 C 0.99307(17) 0.67856(19) 0.63117(13) 0.0234(6) Uani 1 1 d .
C13 C 0.99654(17) 0.76596(19) 0.61801(13) 0.0229(6) Uani 1 1 d .
H13 H 1.0426 0.7969 0.6321 0.027 Uiso 1 1 calc R
C14 C 0.79236(18) 0.62433(18) 0.54484(13) 0.0224(6) Uani 1 1 d .
H14A H 0.7447 0.6596 0.5479 0.027 Uiso 1 1 calc R
H14B H 0.7867 0.5733 0.5739 0.027 Uiso 1 1 calc R
C15 C 0.79724(18) 0.59494(18) 0.46947(14) 0.0249(6) Uani 1 1 d .
C16 C 0.8684(2) 0.5381(2) 0.46216(16) 0.0345(8) Uani 1 1 d .
H16A H 0.8656 0.4887 0.4926 0.052 Uiso 1 1 calc R
H16B H 0.9163 0.5705 0.4745 0.052 Uiso 1 1 calc R
H16C H 0.8691 0.5184 0.4147 0.052 Uiso 1 1 calc R
C17 C 0.80202(19) 0.67208(18) 0.42203(13) 0.0261(7) Uani 1 1 d .
H17A H 0.8029 0.6525 0.3745 0.039 Uiso 1 1 calc R
H17B H 0.8500 0.7043 0.4345 0.039 Uiso 1 1 calc R
H17C H 0.7563 0.7088 0.4266 0.039 Uiso 1 1 calc R
C18 C 0.7221(2) 0.5452(2) 0.44953(16) 0.0379(8) Uani 1 1 d .
H18A H 0.6768 0.5832 0.4513 0.057 Uiso 1 1 calc R
H18B H 0.7169 0.4977 0.4816 0.057 Uiso 1 1 calc R
H18C H 0.7245 0.5227 0.4030 0.057 Uiso 1 1 calc R
C19 C 1.05952(19) 0.6327(2) 0.66973(16) 0.0316(7) Uani 1 1 d .
H19A H 1.0484 0.5714 0.6702 0.047 Uiso 1 1 calc R
H19B H 1.0652 0.6542 0.7168 0.047 Uiso 1 1 calc R
H19C H 1.1082 0.6428 0.6472 0.047 Uiso 1 1 calc R
C20 C 0.70878(17) 0.87652(17) 0.73840(12) 0.0193(6) Uani 1 1 d .
H20A H 0.7331 0.8192 0.7389 0.023 Uiso 1 1 calc R
H20B H 0.7147 0.8990 0.7857 0.023 Uiso 1 1 calc R
C21 C 0.62352(17) 0.86652(17) 0.71923(12) 0.0175(6) Uani 1 1 d .
C22 C 0.60290(17) 0.82347(16) 0.65786(12) 0.0177(6) Uani 1 1 d .
C23 C 0.52379(17) 0.80651(17) 0.63911(12) 0.0196(6) Uani 1 1 d .
C24 C 0.46785(18) 0.83216(17) 0.68329(13) 0.0214(6) Uani 1 1 d .
H24 H 0.4142 0.8212 0.6706 0.026 Uiso 1 1 calc R
C25 C 0.48700(18) 0.87350(18) 0.74564(13) 0.0211(6) Uani 1 1 d .
C26 C 0.56562(17) 0.89029(17) 0.76216(13) 0.0201(6) Uani 1 1 d .
H26 H 0.5803 0.9188 0.8039 0.024 Uiso 1 1 calc R
C27 C 0.49981(17) 0.76687(17) 0.57003(13) 0.0207(6) Uani 1 1 d .
H27A H 0.5370 0.7870 0.5368 0.025 Uiso 1 1 calc R
H27B H 0.4474 0.7894 0.5548 0.025 Uiso 1 1 calc R
C28 C 0.49612(18) 0.66832(18) 0.56560(14) 0.0237(6) Uani 1 1 d .
C29 C 0.4749(2) 0.6452(2) 0.49050(15) 0.0381(9) Uani 1 1 d .
H29A H 0.5161 0.6656 0.4621 0.057 Uiso 1 1 calc R
H29B H 0.4250 0.6722 0.4754 0.057 Uiso 1 1 calc R
H29C H 0.4700 0.5831 0.4860 0.057 Uiso 1 1 calc R
C30 C 0.57464(19) 0.6282(2) 0.58853(17) 0.0327(7) Uani 1 1 d .
H30A H 0.5723 0.5665 0.5803 0.049 Uiso 1 1 calc R
H30B H 0.5862 0.6390 0.6375 0.049 Uiso 1 1 calc R
H30C H 0.6160 0.6533 0.5625 0.049 Uiso 1 1 calc R
C31 C 0.43227(19) 0.6333(2) 0.60939(15) 0.0285(7) Uani 1 1 d .
H31A H 0.4314 0.5708 0.6065 0.043 Uiso 1 1 calc R
H31B H 0.3812 0.6560 0.5925 0.043 Uiso 1 1 calc R
H31C H 0.4434 0.6506 0.6572 0.043 Uiso 1 1 calc R
C32 C 0.42437(19) 0.8990(2) 0.79234(15) 0.0310(7) Uani 1 1 d .
H32A H 0.4486 0.9281 0.8327 0.046 Uiso 1 1 calc R
H32B H 0.3968 0.8479 0.8068 0.046 Uiso 1 1 calc R
H32C H 0.3870 0.9375 0.7679 0.046 Uiso 1 1 calc R
C33 C 0.70054(18) 1.12317(17) 0.53502(13) 0.0208(6) Uani 1 1 d .
H33A H 0.6997 1.1832 0.5507 0.025 Uiso 1 1 calc R
H33B H 0.6458 1.1021 0.5327 0.025 Uiso 1 1 calc R
C34 C 0.72910(17) 1.12162(18) 0.46351(13) 0.0201(6) Uani 1 1 d .
C35 C 0.74179(17) 1.04400(17) 0.42942(13) 0.0188(6) Uani 1 1 d .
C36 C 0.75300(16) 1.04405(18) 0.35874(13) 0.0194(6) Uani 1 1 d .
C37 C 0.75442(17) 1.12246(19) 0.32521(14) 0.0224(6) Uani 1 1 d .
H37 H 0.7619 1.1228 0.2775 0.027 Uiso 1 1 calc R
C38 C 0.74551(17) 1.19979(19) 0.35798(14) 0.0224(6) Uani 1 1 d .
C39 C 0.73262(16) 1.19734(18) 0.42737(13) 0.0209(6) Uani 1 1 d .
H39 H 0.7260 1.2496 0.4509 0.025 Uiso 1 1 calc R
C40 C 0.75629(17) 0.96111(18) 0.31968(13) 0.0222(6) Uani 1 1 d .
H40A H 0.7279 0.9693 0.2744 0.027 Uiso 1 1 calc R
H40B H 0.7273 0.9175 0.3445 0.027 Uiso 1 1 calc R
C41 C 0.83791(18) 0.92489(18) 0.30781(14) 0.0224(6) Uani 1 1 d .
C42 C 0.88453(19) 0.90920(19) 0.37543(14) 0.0283(7) Uani 1 1 d .
H42A H 0.9354 0.8840 0.3667 0.043 Uiso 1 1 calc R
H42B H 0.8555 0.8700 0.4035 0.043 Uiso 1 1 calc R
H42C H 0.8928 0.9635 0.3998 0.043 Uiso 1 1 calc R
C43 C 0.82547(19) 0.83895(19) 0.26951(14) 0.0276(7) Uani 1 1 d .
H43A H 0.8765 0.8146 0.2602 0.041 Uiso 1 1 calc R
H43B H 0.7947 0.8486 0.2262 0.041 Uiso 1 1 calc R
H43C H 0.7974 0.7993 0.2979 0.041 Uiso 1 1 calc R
C44 C 0.88320(18) 0.98499(19) 0.26327(15) 0.0278(7) Uani 1 1 d .
H44A H 0.8926 1.0393 0.2873 0.042 Uiso 1 1 calc R
H44B H 0.8526 0.9953 0.2200 0.042 Uiso 1 1 calc R
H44C H 0.9335 0.9589 0.2540 0.042 Uiso 1 1 calc R
C45 C 0.74222(18) 1.28240(19) 0.31785(15) 0.0281(7) Uani 1 1 d .
H45A H 0.6894 1.2902 0.2960 0.042 Uiso 1 1 calc R
H45B H 0.7803 1.2803 0.2826 0.042 Uiso 1 1 calc R
H45C H 0.7548 1.3303 0.3489 0.042 Uiso 1 1 calc R
C46 C 0.60060(16) 0.80102(18) 0.35477(12) 0.0196(6) Uani 1 1 d .
H46 H 0.6291 0.7491 0.3533 0.024 Uiso 1 1 calc R
C47 C 0.55635(17) 0.82854(18) 0.29786(13) 0.0225(6) Uani 1 1 d .
H47 H 0.5544 0.7958 0.2569 0.027 Uiso 1 1 calc R
C48 C 0.51455(18) 0.90411(18) 0.30029(14) 0.0245(6) Uani 1 1 d .
H48 H 0.4842 0.9240 0.2610 0.029 Uiso 1 1 calc R
C49 C 0.51753(17) 0.95022(18) 0.36061(13) 0.0227(6) Uani 1 1 d .
H49 H 0.4887 1.0018 0.3632 0.027 Uiso 1 1 calc R
C50 C 0.56243(17) 0.92125(17) 0.41692(13) 0.0204(6) Uani 1 1 d .
H50 H 0.5644 0.9528 0.4585 0.025 Uiso 1 1 calc R
C101 C 0.0967(3) 0.8127(2) 0.82768(18) 0.0507(11) Uani 1 1 d .
H101 H 0.0932 0.8122 0.7790 0.061 Uiso 1 1 calc R
C102 C 0.1643(2) 0.8374(2) 0.86274(17) 0.0402(9) Uani 1 1 d .
H102 H 0.2083 0.8540 0.8386 0.048 Uiso 1 1 calc R
C103 C 0.1690(2) 0.8381(2) 0.93293(17) 0.0349(8) Uani 1 1 d .
H103 H 0.2161 0.8559 0.9572 0.042 Uiso 1 1 calc R
C104 C 0.1066(2) 0.8137(2) 0.96833(17) 0.0369(8) Uani 1 1 d .
H104 H 0.1107 0.8140 1.0170 0.044 Uiso 1 1 calc R
C105 C 0.0384(2) 0.7888(2) 0.9341(2) 0.0466(9) Uani 1 1 d .
H105 H -0.0050 0.7719 0.9589 0.056 Uiso 1 1 calc R
C106 C 0.0322(2) 0.7880(2) 0.8636(2) 0.0523(11) Uani 1 1 d .
H106 H -0.0153 0.7709 0.8395 0.063 Uiso 1 1 calc R

loop_
_atom_site_aniso_label
_atom_site_aniso_U_11
_atom_site_aniso_U_22
_atom_site_aniso_U_33
_atom_site_aniso_U_23
_atom_site_aniso_U_13
_atom_site_aniso_U_12
U1 0.02263(6) 0.01108(5) 0.01302(5) -0.00008(4) -0.00095(3) -0.00072(5)
O1 0.0201(11) 0.0165(10) 0.0213(9) -0.0019(7) -0.0026(8) 0.0002(8)
O2 0.0240(11) 0.0140(10) 0.0159(8) 0.0010(7) 0.0004(7) 0.0005(8)
O3 0.0330(12) 0.0128(10) 0.0177(9) 0.0004(7) 0.0022(8) -0.0029(9)
O4 0.0283(11) 0.0151(10) 0.0152(8) 0.0003(7) -0.0055(8) 0.0012(8)
O5 0.0266(11) 0.0110(9) 0.0170(9) -0.0001(7) -0.0009(8) -0.0014(8)
N1 0.0256(14) 0.0163(12) 0.0179(11) -0.0002(9) 0.0004(9) -0.0021(10)
N2 0.0225(13) 0.0137(11) 0.0165(10) -0.0003(8) -0.0002(9) -0.0002(10)
N3 0.0269(14) 0.0149(12) 0.0158(10) 0.0012(8) -0.0016(9) -0.0018(10)
N4 0.0214(13) 0.0133(12) 0.0136(10) 0.0002(8) -0.0020(9) -0.0009(10)
C1 0.0258(17) 0.0219(16) 0.0175(13) -0.0023(11) -0.0021(11) -0.0017(13)
C2 0.0269(16) 0.0198(15) 0.0158(12) -0.0006(11) -0.0037(10) 0.0014(13)
C3 0.0320(17) 0.0144(14) 0.0152(12) -0.0025(10) -0.0007(11) -0.0005(12)
C4 0.0335(18) 0.0134(15) 0.0182(13) -0.0021(10) -0.0017(11) 0.0022(12)
C5 0.0306(17) 0.0156(14) 0.0213(13) 0.0020(11) -0.0043(11) -0.0066(13)
C6 0.0290(17) 0.0178(15) 0.0224(13) 0.0019(11) -0.0013(12) -0.0045(13)
C7 0.0214(15) 0.0215(15) 0.0216(13) -0.0031(11) -0.0009(10) -0.0027(13)
C8 0.0210(15) 0.0192(15) 0.0176(12) -0.0035(10) 0.0031(10) 0.0004(12)
C9 0.0228(16) 0.0208(15) 0.0117(11) -0.0028(10) 0.0014(10) 0.0026(12)
C10 0.0211(16) 0.0212(15) 0.0150(12) -0.0005(10) 0.0029(10) -0.0013(12)
C11 0.0263(17) 0.0234(16) 0.0182(13) 0.0010(11) 0.0042(11) 0.0045(13)
C12 0.0223(16) 0.0298(17) 0.0184(13) 0.0003(11) 0.0023(11) 0.0053(13)
C13 0.0224(16) 0.0300(17) 0.0164(12) -0.0049(11) 0.0019(11) 0.0002(13)
C14 0.0281(17) 0.0177(15) 0.0216(13) 0.0017(11) 0.0026(12) -0.0021(12)
C15 0.0347(18) 0.0184(15) 0.0214(13) -0.0034(12) -0.0003(11) -0.0035(14)
C16 0.053(2) 0.0203(17) 0.0308(16) -0.0035(13) 0.0089(15) 0.0045(16)
C17 0.0395(19) 0.0204(16) 0.0180(13) -0.0006(11) -0.0021(12) -0.0006(14)
C18 0.050(2) 0.0292(19) 0.0333(17) -0.0047(14) -0.0037(15) -0.0153(17)
C19 0.0279(19) 0.0334(18) 0.0330(16) 0.0023(14) -0.0002(13) 0.0081(15)
C20 0.0276(16) 0.0167(14) 0.0131(12) 0.0026(10) -0.0020(10) -0.0013(12)
C21 0.0248(16) 0.0131(13) 0.0141(12) 0.0039(10) -0.0030(10) -0.0010(12)
C22 0.0275(16) 0.0096(13) 0.0158(12) 0.0029(9) -0.0008(11) 0.0001(11)
C23 0.0286(17) 0.0136(14) 0.0163(12) 0.0027(10) -0.0017(11) -0.0014(12)
C24 0.0247(17) 0.0164(15) 0.0228(13) 0.0008(11) -0.0013(11) -0.0013(12)
C25 0.0287(17) 0.0164(14) 0.0184(13) 0.0008(10) 0.0026(11) 0.0035(12)
C26 0.0321(17) 0.0139(14) 0.0137(12) -0.0020(10) -0.0037(11) -0.0009(12)
C27 0.0243(16) 0.0208(15) 0.0166(12) 0.0006(10) -0.0026(11) -0.0022(12)
C28 0.0273(17) 0.0198(16) 0.0236(14) -0.0032(11) -0.0010(12) -0.0040(13)
C29 0.054(2) 0.032(2) 0.0270(16) -0.0079(14) -0.0017(15) -0.0111(17)
C30 0.0303(19) 0.0217(17) 0.0462(19) -0.0057(14) 0.0035(15) -0.0022(14)
C31 0.0328(19) 0.0203(16) 0.0319(16) 0.0028(12) -0.0018(13) -0.0035(14)
C32 0.0300(18) 0.0380(19) 0.0251(14) -0.0035(14) 0.0030(12) 0.0009(16)
C33 0.0304(17) 0.0104(14) 0.0209(13) 0.0015(10) -0.0031(11) 0.0010(12)
C34 0.0228(16) 0.0189(15) 0.0182(13) 0.0020(10) -0.0011(11) -0.0009(12)
C35 0.0230(16) 0.0154(14) 0.0176(12) 0.0012(10) -0.0005(11) -0.0010(12)
C36 0.0186(15) 0.0203(15) 0.0192(12) 0.0027(11) 0.0008(10) -0.0029(12)
C37 0.0205(16) 0.0304(17) 0.0162(12) 0.0059(11) 0.0007(11) -0.0008(13)
C38 0.0198(16) 0.0209(15) 0.0261(14) 0.0085(12) -0.0013(11) -0.0003(13)
C39 0.0220(16) 0.0152(14) 0.0252(13) 0.0009(11) -0.0012(11) -0.0026(12)
C40 0.0281(17) 0.0223(16) 0.0161(12) 0.0006(11) 0.0016(11) -0.0057(13)
C41 0.0278(17) 0.0185(15) 0.0216(13) -0.0029(11) 0.0054(12) -0.0051(12)
C42 0.0314(18) 0.0272(17) 0.0254(14) -0.0034(12) -0.0059(12) -0.0001(14)
C43 0.0359(19) 0.0201(16) 0.0271(15) -0.0015(12) 0.0037(13) -0.0034(14)
C44 0.0307(18) 0.0219(17) 0.0317(15) 0.0009(12) 0.0099(13) -0.0015(14)
C45 0.0294(18) 0.0243(17) 0.0311(15) 0.0111(13) 0.0046(13) 0.0015(14)
C46 0.0260(16) 0.0135(14) 0.0192(12) -0.0025(10) 0.0005(11) 0.0022(12)
C47 0.0329(18) 0.0185(15) 0.0154(12) -0.0041(10) -0.0026(11) -0.0003(13)
C48 0.0293(17) 0.0221(16) 0.0209(13) 0.0014(12) -0.0068(11) 0.0020(14)
C49 0.0283(17) 0.0157(15) 0.0235(13) -0.0016(11) -0.0036(12) 0.0037(12)
C50 0.0272(17) 0.0164(15) 0.0178(12) -0.0034(10) 0.0013(11) 0.0023(12)
C101 0.094(3) 0.0230(19) 0.0340(18) 0.0068(15) -0.002(2) -0.002(2)
C102 0.061(3) 0.0243(18) 0.0369(18) 0.0100(14) 0.0156(17) -0.0036(17)
C103 0.047(2) 0.0166(16) 0.0418(18) -0.0009(13) 0.0101(16) 0.0006(15)
C104 0.054(2) 0.0240(18) 0.0349(17) -0.0041(14) 0.0179(16) 0.0070(16)
C105 0.048(2) 0.030(2) 0.064(2) 0.0110(18) 0.016(2) 0.0062(18)
C106 0.055(3) 0.026(2) 0.074(3) 0.0134(19) -0.016(2) -0.0065(19)

loop_
_atom_type_symbol
_atom_type_description
_atom_type_scat_dispersion_real
_atom_type_scat_dispersion_imag
_atom_type_scat_source
C C 0.0033 0.0016 'International Tables Vol C Tables 4.2.6.8 and 6.1.1.4'
H H 0.0000 0.0000 'International Tables Vol C Tables 4.2.6.8 and 6.1.1.4'
N N 0.0061 0.0033 'International Tables Vol C Tables 4.2.6.8 and 6.1.1.4'
O O 0.0106 0.0060 'International Tables Vol C Tables 4.2.6.8 and 6.1.1.4'
U U -9.6767 9.6646 'International Tables Vol C Tables 4.2.6.8 and 6.1.1.4'

loop_
_geom_angle_atom_site_label_1
_geom_angle_atom_site_label_2
_geom_angle_atom_site_label_3
_geom_angle
O5 U1 O1 163.08(7)
O5 U1 O3 92.72(7)
O1 U1 O3 90.28(7)
O5 U1 O2 83.89(7)
O1 U1 O2 86.68(7)
O3 U1 O2 156.32(7)
O5 U1 O4 85.64(7)
O1 U1 O4 78.85(6)
O3 U1 O4 76.70(6)
O2 U1 O4 79.67(6)
O5 U1 N2 89.53(7)
O1 U1 N2 100.71(7)
O3 U1 N2 132.30(7)
O2 U1 N2 71.24(6)
O4 U1 N2 150.87(6)
O5 U1 N3 71.10(8)
O1 U1 N3 125.43(7)
O3 U1 N3 70.57(6)
O2 U1 N3 129.20(6)
O4 U1 N3 138.29(6)
N2 U1 N3 65.27(6)
O5 U1 N1 130.35(7)
O1 U1 N1 66.57(7)
O3 U1 N1 80.71(7)
O2 U1 N1 119.07(6)
O4 U1 N1 138.27(6)
N2 U1 N1 62.51(6)
N3 U1 N1 60.25(7)
C9 O1 U1 143.64(16)
C22 O2 U1 119.94(15)
C35 O3 U1 147.53(17)
N4 O4 U1 127.68(14)
C6 N1 C1 111.8(2)
C6 N1 C7 107.6(2)
C1 N1 C7 110.0(2)
C6 N1 U1 104.31(16)
C1 N1 U1 112.49(16)
C7 N1 U1 110.48(15)
C2 N2 C3 111.2(2)
C2 N2 C20 104.3(2)
C3 N2 C20 109.9(2)
C2 N2 U1 107.43(15)
C3 N2 U1 112.28(14)
C20 N2 U1 111.39(15)
C5 N3 C4 111.7(2)
C5 N3 C33 109.2(2)
C4 N3 C33 106.8(2)
C5 N3 U1 120.97(17)
C4 N3 U1 101.04(15)
C33 N3 U1 106.13(16)
O4 N4 C50 121.5(2)
O4 N4 C46 117.3(2)
C50 N4 C46 121.2(2)
N1 C1 C2 112.1(2)
N1 C1 H1A 109.2
C2 C1 H1A 109.2
N1 C1 H1B 109.2
C2 C1 H1B 109.2
H1A C1 H1B 107.9
N2 C2 C1 115.8(2)
N2 C2 H2A 108.3
C1 C2 H2A 108.3
N2 C2 H2B 108.3
C1 C2 H2B 108.3
H2A C2 H2B 107.4
N2 C3 C4 115.0(2)
N2 C3 H3A 108.5
C4 C3 H3A 108.5
N2 C3 H3B 108.5
C4 C3 H3B 108.5
H3A C3 H3B 107.5
N3 C4 C3 115.0(2)
N3 C4 H4A 108.5
C3 C4 H4A 108.5
N3 C4 H4B 108.5
C3 C4 H4B 108.5
H4A C4 H4B 107.5
N3 C5 C6 112.3(2)
N3 C5 H5A 109.1
C6 C5 H5A 109.1
N3 C5 H5B 109.1
C6 C5 H5B 109.1
H5A C5 H5B 107.9
N1 C6 C5 112.5(2)
N1 C6 H6A 109.1
C5 C6 H6A 109.1
N1 C6 H6B 109.1
C5 C6 H6B 109.1
H6A C6 H6B 107.8
N1 C7 C8 114.0(2)
N1 C7 H7A 108.8
C8 C7 H7A 108.8
N1 C7 H7B 108.8
C8 C7 H7B 108.8
H7A C7 H7B 107.7
C13 C8 C9 119.7(3)
C13 C8 C7 122.4(3)
C9 C8 C7 117.8(2)
O1 C9 C8 118.7(2)
O1 C9 C10 121.0(3)
C8 C9 C10 120.3(3)
C11 C10 C9 117.8(3)
C11 C10 C14 121.2(3)
C9 C10 C14 120.9(3)
C12 C11 C10 123.1(3)
C12 C11 H11 118.5
C10 C11 H11 118.5
C11 C12 C13 117.8(3)
C11 C12 C19 120.8(3)
C13 C12 C19 121.4(3)
C8 C13 C12 121.1(3)
C8 C13 H13 119.5
C12 C13 H13 119.5
C10 C14 C15 114.3(2)
C10 C14 H14A 108.7
C15 C14 H14A 108.7
C10 C14 H14B 108.7
C15 C14 H14B 108.7
H14A C14 H14B 107.6
C16 C15 C17 109.3(3)
C16 C15 C18 109.9(3)
C17 C15 C18 109.0(3)
C16 C15 C14 110.9(2)
C17 C15 C14 110.5(2)
C18 C15 C14 107.2(2)
C15 C16 H16A 109.5
C15 C16 H16B 109.5
H16A C16 H16B 109.5
C15 C16 H16C 109.5
H16A C16 H16C 109.5
H16B C16 H16C 109.5
C15 C17 H17A 109.5
C15 C17 H17B 109.5
H17A C17 H17B 109.5
C15 C17 H17C 109.5
H17A C17 H17C 109.5
H17B C17 H17C 109.5
C15 C18 H18A 109.5
C15 C18 H18B 109.5
H18A C18 H18B 109.5
C15 C18 H18C 109.5
H18A C18 H18C 109.5
H18B C18 H18C 109.5
C12 C19 H19A 109.5
C12 C19 H19B 109.5
H19A C19 H19B 109.5
C12 C19 H19C 109.5
H19A C19 H19C 109.5
H19B C19 H19C 109.5
C21 C20 N2 116.7(2)
C21 C20 H20A 108.1
N2 C20 H20A 108.1
C21 C20 H20B 108.1
N2 C20 H20B 108.1
H20A C20 H20B 107.3
C26 C21 C22 119.9(3)
C26 C21 C20 122.9(2)
C22 C21 C20 116.9(2)
O2 C22 C21 117.2(2)
O2 C22 C23 122.8(2)
C21 C22 C23 119.9(3)
C24 C23 C22 118.3(2)
C24 C23 C27 121.0(3)
C22 C23 C27 120.6(2)
C23 C24 C25 123.0(3)
C23 C24 H24 118.5
C25 C24 H24 118.5
C26 C25 C24 117.2(3)
C26 C25 C32 121.7(2)
C24 C25 C32 121.1(3)
C25 C26 C21 121.7(2)
C25 C26 H26 119.1
C21 C26 H26 119.1
C23 C27 C28 117.7(2)
C23 C27 H27A 107.9
C28 C27 H27A 107.9
C23 C27 H27B 107.9
C28 C27 H27B 107.9
H27A C27 H27B 107.2
C30 C28 C29 109.4(3)
C30 C28 C31 109.5(2)
C29 C28 C31 108.6(3)
C30 C28 C27 111.3(2)
C29 C28 C27 107.2(2)
C31 C28 C27 110.7(2)
C28 C29 H29A 109.5
C28 C29 H29B 109.5
H29A C29 H29B 109.5
C28 C29 H29C 109.5
H29A C29 H29C 109.5
H29B C29 H29C 109.5
C28 C30 H30A 109.5
C28 C30 H30B 109.5
H30A C30 H30B 109.5
C28 C30 H30C 109.5
H30A C30 H30C 109.5
H30B C30 H30C 109.5
C28 C31 H31A 109.5
C28 C31 H31B 109.5
H31A C31 H31B 109.5
C28 C31 H31C 109.5
H31A C31 H31C 109.5
H31B C31 H31C 109.5
C25 C32 H32A 109.5
C25 C32 H32B 109.5
H32A C32 H32B 109.5
C25 C32 H32C 109.5
H32A C32 H32C 109.5
H32B C32 H32C 109.5
N3 C33 C34 116.0(2)
N3 C33 H33A 108.3
C34 C33 H33A 108.3
N3 C33 H33B 108.3
C34 C33 H33B 108.3
H33A C33 H33B 107.4
C39 C34 C35 118.9(2)
C39 C34 C33 119.1(2)
C35 C34 C33 121.4(2)
O3 C35 C36 119.3(2)
O3 C35 C34 120.7(2)
C36 C35 C34 119.9(2)
C37 C36 C35 118.1(3)
C37 C36 C40 121.2(2)
C35 C36 C40 120.6(2)
C38 C37 C36 123.2(2)
C38 C37 H37 118.4
C36 C37 H37 118.4
C37 C38 C39 117.3(3)
C37 C38 C45 120.6(2)
C39 C38 C45 121.8(3)
C34 C39 C38 122.5(3)
C34 C39 H39 118.7
C38 C39 H39 118.7
C36 C40 C41 117.3(2)
C36 C40 H40A 108.0
C41 C40 H40A 108.0
C36 C40 H40B 108.0
C41 C40 H40B 108.0
H40A C40 H40B 107.2
C42 C41 C44 109.9(3)
C42 C41 C40 110.9(2)
C44 C41 C40 111.0(2)
C42 C41 C43 109.2(2)
C44 C41 C43 108.5(2)
C40 C41 C43 107.3(2)
C41 C42 H42A 109.5
C41 C42 H42B 109.5
H42A C42 H42B 109.5
C41 C42 H42C 109.5
H42A C42 H42C 109.5
H42B C42 H42C 109.5
C41 C43 H43A 109.5
C41 C43 H43B 109.5
H43A C43 H43B 109.5
C41 C43 H43C 109.5
H43A C43 H43C 109.5
H43B C43 H43C 109.5
C41 C44 H44A 109.5
C41 C44 H44B 109.5
H44A C44 H44B 109.5
C41 C44 H44C 109.5
H44A C44 H44C 109.5
H44B C44 H44C 109.5
C38 C45 H45A 109.5
C38 C45 H45B 109.5
H45A C45 H45B 109.5
C38 C45 H45C 109.5
H45A C45 H45C 109.5
H45B C45 H45C 109.5
N4 C46 C47 119.9(3)
N4 C46 H46 120.0
C47 C46 H46 120.0
C46 C47 C48 119.9(2)
C46 C47 H47 120.1
C48 C47 H47 120.1
C49 C48 C47 119.1(2)
C49 C48 H48 120.5
C47 C48 H48 120.5
C50 C49 C48 119.9(3)
C50 C49 H49 120.1
C48 C49 H49 120.1
N4 C50 C49 120.0(2)
N4 C50 H50 120.0
C49 C50 H50 120.0
C102 C101 C106 119.8(3)
C102 C101 H101 120.1
C106 C101 H101 120.1
C101 C102 C103 119.9(4)
C101 C102 H102 120.1
C103 C102 H102 120.1
C104 C103 C102 120.8(4)
C104 C103 H103 119.6
C102 C103 H103 119.6
C105 C104 C103 120.2(3)
C105 C104 H104 119.9
C103 C104 H104 119.9
C104 C105 C106 120.1(4)
C104 C105 H105 120.0
C106 C105 H105 120.0
C105 C106 C101 119.3(4)
C105 C106 H106 120.3
C101 C106 H106 120.3

loop_
_geom_bond_atom_site_label_1
_geom_bond_atom_site_label_2
_geom_bond_distance
U1 O5 1.8443(19)
U1 O1 2.1397(19)
U1 O3 2.1834(18)
U1 O2 2.2207(18)
U1 O4 2.4240(17)
U1 N2 2.759(2)
U1 N3 2.785(2)
U1 N1 2.987(2)
O1 C9 1.347(3)
O2 C22 1.347(3)
O3 C35 1.340(3)
O4 N4 1.332(3)
N1 C6 1.473(3)
N1 C1 1.480(3)
N1 C7 1.481(4)
N2 C2 1.498(4)
N2 C3 1.498(3)
N2 C20 1.506(3)
N3 C5 1.474(4)
N3 C4 1.485(3)
N3 C33 1.499(3)
N4 C50 1.349(3)
N4 C46 1.357(3)
C1 C2 1.503(4)
C1 H1A 0.9900
C1 H1B 0.9900
C2 H2A 0.9900
C2 H2B 0.9900
C3 C4 1.523(4)
C3 H3A 0.9900
C3 H3B 0.9900
C4 H4A 0.9900
C4 H4B 0.9900
C5 C6 1.513(4)
C5 H5A 0.9900
C5 H5B 0.9900
C6 H6A 0.9900
C6 H6B 0.9900
C7 C8 1.508(4)
C7 H7A 0.9900
C7 H7B 0.9900
C8 C13 1.394(4)
C8 C9 1.397(4)
C9 C10 1.404(4)
C10 C11 1.394(4)
C10 C14 1.504(4)
C11 C12 1.386(4)
C11 H11 0.9500
C12 C13 1.395(4)
C12 C19 1.504(4)
C13 H13 0.9500
C14 C15 1.553(4)
C14 H14A 0.9900
C14 H14B 0.9900
C15 C16 1.522(4)
C15 C17 1.529(4)
C15 C18 1.531(4)
C16 H16A 0.9800
C16 H16B 0.9800
C16 H16C 0.9800
C17 H17A 0.9800
C17 H17B 0.9800
C17 H17C 0.9800
C18 H18A 0.9800
C18 H18B 0.9800
C18 H18C 0.9800
C19 H19A 0.9800
C19 H19B 0.9800
C19 H19C 0.9800
C20 C21 1.489(4)
C20 H20A 0.9900
C20 H20B 0.9900
C21 C26 1.391(4)
C21 C22 1.402(3)
C22 C23 1.403(4)
C23 C24 1.390(4)
C23 C27 1.519(3)
C24 C25 1.401(4)
C24 H24 0.9500
C25 C26 1.387(4)
C25 C32 1.507(4)
C26 H26 0.9500
C27 C28 1.547(4)
C27 H27A 0.9900
C27 H27B 0.9900
C28 C30 1.522(4)
C28 C29 1.534(4)
C28 C31 1.534(4)
C29 H29A 0.9800
C29 H29B 0.9800
C29 H29C 0.9800
C30 H30A 0.9800
C30 H30B 0.9800
C30 H30C 0.9800
C31 H31A 0.9800
C31 H31B 0.9800
C31 H31C 0.9800
C32 H32A 0.9800
C32 H32B 0.9800
C32 H32C 0.9800
C33 C34 1.513(4)
C33 H33A 0.9900
C33 H33B 0.9900
C34 C39 1.384(4)
C34 C35 1.411(4)
C35 C36 1.409(3)
C36 C37 1.394(4)
C36 C40 1.511(4)
C37 C38 1.384(4)
C37 H37 0.9500
C38 C39 1.391(4)
C38 C45 1.513(4)
C39 H39 0.9500
C40 C41 1.538(4)
C40 H40A 0.9900
C40 H40B 0.9900
C41 C42 1.519(4)
C41 C44 1.528(4)
C41 C43 1.549(4)
C42 H42A 0.9800
C42 H42B 0.9800
C42 H42C 0.9800
C43 H43A 0.9800
C43 H43B 0.9800
C43 H43C 0.9800
C44 H44A 0.9800
C44 H44B 0.9800
C44 H44C 0.9800
C45 H45A 0.9800
C45 H45B 0.9800
C45 H45C 0.9800
C46 C47 1.373(4)
C46 H46 0.9500
C47 C48 1.385(4)
C47 H47 0.9500
C48 C49 1.382(4)
C48 H48 0.9500
C49 C50 1.377(4)
C49 H49 0.9500
C50 H50 0.9500
C101 C102 1.361(5)
C101 C106 1.400(6)
C101 H101 0.9500
C102 C103 1.371(4)
C102 H102 0.9500
C103 C104 1.364(5)
C103 H103 0.9500
C104 C105 1.363(5)
C104 H104 0.9500
C105 C106 1.376(5)
C105 H105 0.9500
C106 H106 0.9500

loop_
_geom_torsion_atom_site_label_1
_geom_torsion_atom_site_label_2
_geom_torsion_atom_site_label_3
_geom_torsion_atom_site_label_4
_geom_torsion
O5 U1 O1 C9 -128.4(3)
O3 U1 O1 C9 131.2(3)
O2 U1 O1 C9 -72.3(3)
O4 U1 O1 C9 -152.4(3)
N2 U1 O1 C9 -2.1(3)
N3 U1 O1 C9 65.1(3)
N1 U1 O1 C9 51.5(3)
O5 U1 O2 C22 -23.81(17)
O1 U1 O2 C22 170.27(17)
O3 U1 O2 C22 -106.6(2)
O4 U1 O2 C22 -110.47(18)
N2 U1 O2 C22 67.78(17)
N3 U1 O2 C22 35.7(2)
N1 U1 O2 C22 109.48(17)
O5 U1 O3 C35 41.0(3)
O1 U1 O3 C35 -155.7(3)
O2 U1 O3 C35 121.9(3)
O4 U1 O3 C35 125.8(3)
N2 U1 O3 C35 -50.9(4)
N3 U1 O3 C35 -27.9(3)
N1 U1 O3 C35 -89.5(3)
O5 U1 O4 N4 48.63(19)
O1 U1 O4 N4 -138.2(2)
O3 U1 O4 N4 -45.21(19)
O2 U1 O4 N4 133.2(2)
N2 U1 O4 N4 129.79(19)
N3 U1 O4 N4 -6.4(2)
N1 U1 O4 N4 -104.27(19)
O5 U1 N1 C6 -48.48(18)
O1 U1 N1 C6 131.55(17)
O3 U1 N1 C6 37.18(15)
O2 U1 N1 C6 -156.69(15)
O4 U1 N1 C6 94.93(17)
N2 U1 N1 C6 -111.45(17)
N3 U1 N1 C6 -35.68(15)
O5 U1 N1 C1 72.86(19)
O1 U1 N1 C1 -107.11(18)
O3 U1 N1 C1 158.51(18)
O2 U1 N1 C1 -35.36(19)
O4 U1 N1 C1 -143.73(16)
N2 U1 N1 C1 9.88(17)
N3 U1 N1 C1 85.65(18)
O5 U1 N1 C7 -163.79(15)
O1 U1 N1 C7 16.24(15)
O3 U1 N1 C7 -78.14(16)
O2 U1 N1 C7 87.99(17)
O4 U1 N1 C7 -20.4(2)
N2 U1 N1 C7 133.23(18)
N3 U1 N1 C7 -151.00(18)
O5 U1 N2 C2 -171.11(17)
O1 U1 N2 C2 22.44(17)
O3 U1 N2 C2 -77.86(18)
O2 U1 N2 C2 105.18(17)
O4 U1 N2 C2 108.72(19)
N3 U1 N2 C2 -101.78(17)
N1 U1 N2 C2 -33.87(15)
O5 U1 N2 C3 -48.53(18)
O1 U1 N2 C3 145.03(18)
O3 U1 N2 C3 44.7(2)
O2 U1 N2 C3 -132.24(19)
O4 U1 N2 C3 -128.70(18)
N3 U1 N2 C3 20.81(17)
N1 U1 N2 C3 88.71(18)
O5 U1 N2 C20 75.26(17)
O1 U1 N2 C20 -91.19(17)
O3 U1 N2 C20 168.51(15)
O2 U1 N2 C20 -8.45(16)
O4 U1 N2 C20 -4.9(2)
N3 U1 N2 C20 144.59(19)
N1 U1 N2 C20 -147.50(19)
O5 U1 N3 C5 -177.88(19)
O1 U1 N3 C5 -2.0(2)
O3 U1 N3 C5 -77.87(18)
O2 U1 N3 C5 117.23(18)
O4 U1 N3 C5 -118.20(18)
N2 U1 N3 C5 83.59(18)
N1 U1 N3 C5 12.39(16)
O5 U1 N3 C4 58.31(16)
O1 U1 N3 C4 -125.82(15)
O3 U1 N3 C4 158.33(17)
O2 U1 N3 C4 -6.57(19)
O4 U1 N3 C4 117.99(16)
N2 U1 N3 C4 -40.21(15)
N1 U1 N3 C4 -111.42(16)
O5 U1 N3 C33 -52.95(17)
O1 U1 N3 C33 122.92(17)
O3 U1 N3 C33 47.07(17)
O2 U1 N3 C33 -117.83(16)
O4 U1 N3 C33 6.7(2)
N2 U1 N3 C33 -151.47(19)
N1 U1 N3 C33 137.33(19)
U1 O4 N4 C50 -30.2(3)
U1 O4 N4 C46 150.16(19)
C6 N1 C1 C2 133.2(3)
C7 N1 C1 C2 -107.3(3)
U1 N1 C1 C2 16.3(3)
C3 N2 C2 C1 -59.4(3)
C20 N2 C2 C1 -177.8(2)
U1 N2 C2 C1 63.9(2)
N1 C1 C2 N2 -55.0(3)
C2 N2 C3 C4 122.7(3)
C20 N2 C3 C4 -122.3(3)
U1 N2 C3 C4 2.3(3)
C5 N3 C4 C3 -67.3(3)
C33 N3 C4 C3 173.3(2)
U1 N3 C4 C3 62.6(2)
N2 C3 C4 N3 -47.5(3)
C4 N3 C5 C6 131.5(2)
C33 N3 C5 C6 -110.6(2)
U1 N3 C5 C6 12.9(3)
C1 N1 C6 C5 -61.2(3)
C7 N1 C6 C5 177.9(2)
U1 N1 C6 C5 60.6(2)
N3 C5 C6 N1 -52.7(3)
C6 N1 C7 C8 -174.4(2)
C1 N1 C7 C8 63.6(3)
U1 N1 C7 C8 -61.2(2)
N1 C7 C8 C13 -118.9(3)
N1 C7 C8 C9 65.1(3)
U1 O1 C9 C8 -66.4(4)
U1 O1 C9 C10 115.4(3)
C13 C8 C9 O1 175.9(2)
C7 C8 C9 O1 -8.0(4)
C13 C8 C9 C10 -5.9(4)
C7 C8 C9 C10 170.2(2)
O1 C9 C10 C11 -175.9(2)
C8 C9 C10 C11 6.0(4)
O1 C9 C10 C14 5.2(4)
C8 C9 C10 C14 -173.0(2)
C9 C10 C11 C12 -1.5(4)
C14 C10 C11 C12 177.5(2)
C10 C11 C12 C13 -3.1(4)
C10 C11 C12 C19 177.6(3)
C9 C8 C13 C12 1.2(4)
C7 C8 C13 C12 -174.7(2)
C11 C12 C13 C8 3.2(4)
C19 C12 C13 C8 -177.5(3)
C11 C10 C14 C15 -91.0(3)
C9 C10 C14 C15 87.9(3)
C10 C14 C15 C16 60.1(3)
C10 C14 C15 C17 -61.2(3)
C10 C14 C15 C18 -179.9(3)
C2 N2 C20 C21 -160.7(2)
C3 N2 C20 C21 80.0(3)
U1 N2 C20 C21 -45.2(3)
N2 C20 C21 C26 -119.2(3)
N2 C20 C21 C22 67.2(3)
U1 O2 C22 C21 -75.7(3)
U1 O2 C22 C23 102.5(3)
C26 C21 C22 O2 180.0(2)
C20 C21 C22 O2 -6.2(3)
C26 C21 C22 C23 1.7(4)
C20 C21 C22 C23 175.5(2)
O2 C22 C23 C24 -179.2(2)
C21 C22 C23 C24 -1.0(4)
O2 C22 C23 C27 -3.5(4)
C21 C22 C23 C27 174.7(2)
C22 C23 C24 C25 -0.5(4)
C27 C23 C24 C25 -176.1(3)
C23 C24 C25 C26 1.3(4)
C23 C24 C25 C32 -179.1(3)
C24 C25 C26 C21 -0.6(4)
C32 C25 C26 C21 179.8(3)
C22 C21 C26 C25 -0.8(4)
C20 C21 C26 C25 -174.3(3)
C24 C23 C27 C28 -94.3(3)
C22 C23 C27 C28 90.2(3)
C23 C27 C28 C30 -57.5(3)
C23 C27 C28 C29 -177.1(3)
C23 C27 C28 C31 64.6(3)
C5 N3 C33 C34 60.4(3)
C4 N3 C33 C34 -178.6(2)
U1 N3 C33 C34 -71.5(3)
N3 C33 C34 C39 -135.4(3)
N3 C33 C34 C35 53.5(4)
U1 O3 C35 C36 -166.0(2)
U1 O3 C35 C34 13.6(5)
C39 C34 C35 O3 176.6(3)
C33 C34 C35 O3 -12.2(4)
C39 C34 C35 C36 -3.8(4)
C33 C34 C35 C36 167.3(3)
O3 C35 C36 C37 -177.8(3)
C34 C35 C36 C37 2.7(4)
O3 C35 C36 C40 7.4(4)
C34 C35 C36 C40 -172.1(3)
C35 C36 C37 C38 0.1(4)
C40 C36 C37 C38 174.9(3)
C36 C37 C38 C39 -1.7(4)
C36 C37 C38 C45 -175.9(3)
C35 C34 C39 C38 2.3(4)
C33 C34 C39 C38 -169.0(3)
C37 C38 C39 C34 0.4(4)
C45 C38 C39 C34 174.6(3)
C37 C36 C40 C41 87.9(3)
C35 C36 C40 C41 -97.4(3)
C36 C40 C41 C42 58.8(3)
C36 C40 C41 C44 -63.7(3)
C36 C40 C41 C43 177.9(2)
O4 N4 C46 C47 -179.1(2)
C50 N4 C46 C47 1.3(4)
N4 C46 C47 C48 -0.3(4)
C46 C47 C48 C49 -0.7(5)
C47 C48 C49 C50 0.8(5)
O4 N4 C50 C49 179.2(2)
C46 N4 C50 C49 -1.2(4)
C48 C49 C50 N4 0.2(4)
C106 C101 C102 C103 -0.1(5)
C101 C102 C103 C104 0.6(5)
C102 C103 C104 C105 -0.6(5)
C103 C104 C105 C106 0.2(5)
C104 C105 C106 C101 0.2(6)
C102 C101 C106 C105 -0.2(6)
